data_7061198
loop_
_publ_author_name
'Liu, Nian'
'Liu, Li'
'Zhong, Xin-Xin'
'Li, Fa-Bao'
'Li, Feng-Yan'
'Qin, Hai-Mei'

_publ_section_title
;
 Ethynyl \p-coordinated and non-coordinated mononuclear Cu(i) halide
 diphosphine complexes: synthesis and photophysical studies
;
_journal_issue 7
_journal_name_full 'New Journal of Chemistry'
_journal_page_first 3236
_journal_page_last 3247
_journal_paper_doi 10.1039/D1NJ05578J
_journal_volume 46
_journal_year 2022
_chemical_formula_moiety 'C42 H36 Cu I O4 P2'
_chemical_formula_sum 'C42 H36 Cu I O4 P2'
_chemical_formula_weight 857.09
_space_group_crystal_system monoclinic
_space_group_IT_number 14
_space_group_name_Hall '-P 2yn'
_space_group_name_H-M_alt 'P 1 21/n 1'
_atom_sites_solution_hydrogens geom
_atom_sites_solution_primary dual
_audit_creation_date 2020-08-17
_audit_creation_method
;
Olex2 1.2
(compiled 2018.05.29 svn.r3508 for OlexSys, GUI svn.r5506)
;
_audit_update_record
;
2021-08-21 deposited with the CCDC.	2022-01-12 downloaded from the CCDC.
;
_cell_angle_alpha 90
_cell_angle_beta 94.1760(10)
_cell_angle_gamma 90
_cell_formula_units_Z 4
_cell_length_a 12.33060(10)
_cell_length_b 16.7868(2)
_cell_length_c 18.7717(3)
_cell_measurement_reflns_used 11023
_cell_measurement_temperature 100.02(10)
_cell_measurement_theta_max 73.5210
_cell_measurement_theta_min 4.4370
_cell_volume 3875.26(8)
_computing_cell_refinement 'CrysAlisPro 1.171.39.34b (Rigaku OD, 2017)'
_computing_data_collection 'CrysAlisPro 1.171.39.34b (Rigaku OD, 2017)'
_computing_data_reduction 'CrysAlisPro 1.171.39.34b (Rigaku OD, 2017)'
_computing_molecular_graphics 'Olex2 (Dolomanov et al., 2009)'
_computing_publication_material 'Olex2 (Dolomanov et al., 2009)'
_computing_structure_refinement 'ShelXL (Sheldrick, 2015)'
_computing_structure_solution 'ShelXT (Sheldrick, 2015)'
_diffrn_ambient_environment N~2~
_diffrn_ambient_temperature 100.02(10)
_diffrn_detector 'CCD plate'
_diffrn_detector_type HyPix
_diffrn_measured_fraction_theta_full 0.998
_diffrn_measured_fraction_theta_max 0.962
_diffrn_measurement_details
;
List of Runs (angles in degrees, time in seconds):

  # Type    Start    End  Width  t~exp~   \w     \q     \k     \f   Frames
#--------------------------------------------------------------------------
  1  \w     22.00  51.00   0.50    1.50    --   37.97 -57.00 -60.00   58
  2  \w     30.00  73.00   0.50    1.50    --   37.97-108.00  52.00   86
  3  \w     82.00 108.00   0.50    4.00    --  112.45-108.00  52.00   52
  4  \w    116.00 144.00   0.50    4.00    --  112.45 -61.00  30.00   56
  5  \w     67.00  93.00   0.50    4.00    --  112.45 -61.00  30.00   52
  6  \w     38.00 115.00   0.50    4.00    --  112.45-111.00 -90.00  154
  7  \w     29.00 108.00   0.50    4.00    --  112.45 -94.00  90.00  158
  8  \w     11.00 114.00   0.50    1.50    --   37.97  57.00-120.00  206
  9  \w    103.00 163.00   0.50    4.00    --  112.45 111.00 -90.00  120
 10  \w    100.00 169.00   0.50    4.00    --  112.45 111.00  60.00  138
 11  \w    115.00 178.00   0.50    4.00    --  112.45 108.00 149.00  126
 12  \w     81.00 177.00   0.50    4.00    --  112.45  61.00-150.00  192
 13  \w    -26.00   3.00   0.50    1.21    --    0.00 108.00 149.00   58
 14  \w    -26.00   0.00   0.50    1.50    --   37.97 -57.00 -60.00   52
 15  \w    -23.00  68.00   0.50    1.50    --   37.97 -57.00  30.00  182
 16  \w    -67.00 -42.00   0.50    1.50    --  -37.97 108.00 149.00   50
 17  \w    -88.00 -16.00   0.50    4.00    --  -98.50 108.00 149.00  144
 18  \w    -69.00 -21.00   0.50    4.00    --  -98.50  45.00 -30.00   96
 19  \w    -74.00 -48.00   0.50    4.00    --  -98.50 111.00 -60.00   52
 20  \w    -69.00  46.00   0.50    1.50    --  -37.97  37.00-150.00  230
 21  \w   -125.00-100.00   0.50    4.00    --  -98.50  45.00 -30.00   50
 22  \w   -134.00 -80.00   0.50    4.00    --  -98.50 -94.00-150.00  108
 23  \w   -166.00-140.00   0.50    4.00    --  -98.50 -94.00-150.00   52
 24  \w   -176.00 -82.00   0.50    4.00    --  -98.50 -94.00-180.00  188
 25  \w   -152.00-127.00   0.50    4.00    --  -98.50-108.00  52.00   50
;
_diffrn_measurement_device 'four-circle diffractometer'
_diffrn_measurement_device_type 'XtaLAB Synergy, Dualflex, HyPix'
_diffrn_measurement_method '\w scans'
_diffrn_orient_matrix_type 'CrysAlisPro convention (1999,Acta A55,543-557)'
_diffrn_orient_matrix_UB_11 0.0015228000
_diffrn_orient_matrix_UB_12 -0.0171053000
_diffrn_orient_matrix_UB_13 0.0807358000
_diffrn_orient_matrix_UB_21 -0.0289307000
_diffrn_orient_matrix_UB_22 0.0876995000
_diffrn_orient_matrix_UB_23 0.0136185000
_diffrn_orient_matrix_UB_31 -0.1218239000
_diffrn_orient_matrix_UB_32 -0.0209996000
_diffrn_orient_matrix_UB_33 -0.0084673000
_diffrn_radiation_monochromator mirror
_diffrn_radiation_probe x-ray
_diffrn_radiation_type CuK\a
_diffrn_radiation_wavelength 1.54184
_diffrn_reflns_av_R_equivalents 0.0280
_diffrn_reflns_av_unetI/netI 0.0281
_diffrn_reflns_Laue_measured_fraction_full 0.998
_diffrn_reflns_Laue_measured_fraction_max 0.962
_diffrn_reflns_limit_h_max 10
_diffrn_reflns_limit_h_min -15
_diffrn_reflns_limit_k_max 19
_diffrn_reflns_limit_k_min -20
_diffrn_reflns_limit_l_max 23
_diffrn_reflns_limit_l_min -22
_diffrn_reflns_number 24047
_diffrn_reflns_point_group_measured_fraction_full 0.998
_diffrn_reflns_point_group_measured_fraction_max 0.962
_diffrn_reflns_theta_full 67.684
_diffrn_reflns_theta_max 74.409
_diffrn_reflns_theta_min 3.536
_diffrn_source 'micro-focus sealed X-ray tube'
_diffrn_source_type 'PhotonJet (Cu) X-ray Source'
_exptl_absorpt_coefficient_mu 8.149
_exptl_absorpt_correction_T_max 1.00000
_exptl_absorpt_correction_T_min 0.70028
_exptl_absorpt_correction_type multi-scan
_exptl_absorpt_process_details
;
CrysAlisPro 1.171.39.34b (Rigaku Oxford Diffraction, 2017)
Empirical absorption correction using spherical harmonics,
 implemented in SCALE3 ABSPACK scaling algorithm.
;
_exptl_crystal_colour yellow
_exptl_crystal_colour_primary yellow
_exptl_crystal_density_diffrn 1.469
_exptl_crystal_description block
_exptl_crystal_F_000 1728
_exptl_crystal_size_max 0.04
_exptl_crystal_size_mid 0.03
_exptl_crystal_size_min 0.02
_refine_diff_density_max 0.627
_refine_diff_density_min -0.725
_refine_diff_density_rms 0.074
_refine_ls_extinction_method none
_refine_ls_goodness_of_fit_ref 1.045
_refine_ls_hydrogen_treatment constr
_refine_ls_matrix_type full
_refine_ls_number_parameters 455
_refine_ls_number_reflns 7608
_refine_ls_number_restraints 0
_refine_ls_restrained_S_all 1.045
_refine_ls_R_factor_all 0.0331
_refine_ls_R_factor_gt 0.0305
_refine_ls_shift/su_max 0.003
_refine_ls_shift/su_mean 0.000
_refine_ls_structure_factor_coef Fsqd
_refine_ls_weighting_details 'w=1/[\s^2^(Fo^2^)+(0.0399P)^2^+4.0579P] where P=(Fo^2^+2Fc^2^)/3'
_refine_ls_weighting_scheme calc
_refine_ls_wR_factor_gt 0.0775
_refine_ls_wR_factor_ref 0.0790
_reflns_Friedel_coverage 0.000
_reflns_number_gt 7037
_reflns_number_total 7608
_reflns_threshold_expression 'I > 2\s(I)'
_cod_data_source_file d1nj05578j2.cif
_cod_data_source_block exp_4081
_cod_depositor_comments 'Adding full bibliography for 7061196--7061202.cif.'
_cod_database_code 7061198
_shelx_shelxl_version_number 2014/7
_chemical_oxdiff_formula 'C172 H148 Br4 Cu4 O12 P8 '
_shelx_space_group_comment
;
The symmetry employed for this shelxl refinement is uniquely defined
by the following loop, which should always be used as a source of
symmetry information in preference to the above space-group names.
They are only intended as comments.
;
_shelx_estimated_absorpt_t_max 0.854
_shelx_estimated_absorpt_t_min 0.736
_reflns_odcompleteness_completeness 99.99
_reflns_odcompleteness_iscentric 1
_reflns_odcompleteness_theta 66.97
_olex2_refinement_description
;
1. Fixed Uiso
 At 1.2 times of:
  All C(H) groups
 At 1.5 times of:
  All C(H,H,H) groups
2.a Aromatic/amide H refined with riding coordinates:
 C12(H12), C8(H8), C38(H38), C5(H5), C32(H32), C39(H39), C15(H15), C30(H30),
 C40(H40), C33(H33), C29(H29), C28(H28), C36(H36), C42(H42), C26(H26), C27(H27),
  C24(H24), C41(H41), C23(H23), C34(H34), C35(H35), C20(H20), C22(H22), C21(H21)
2.b Idealised Me refined as rotating group:
 C17(H17A,H17B,H17C), C2(H2A,H2B,H2C), C18(H18A,H18B,H18C), C1(H1A,H1B,H1C)
;
_olex2_submission_special_instructions 'No special instructions were received'
_oxdiff_exptl_absorpt_empirical_details
;
Empirical correction (ABSPACK) includes:
- Absorption correction using spherical harmonics
- Frame scaling
;
_oxdiff_exptl_absorpt_empirical_full_max 1.887
_oxdiff_exptl_absorpt_empirical_full_min 0.640

loop_
_space_group_symop_operation_xyz
'x, y, z'
'-x+1/2, y+1/2, -z+1/2'
'-x, -y, -z'
'x-1/2, -y-1/2, z-1/2'

loop_
_atom_site_label
_atom_site_type_symbol
_atom_site_fract_x
_atom_site_fract_y
_atom_site_fract_z
_atom_site_U_iso_or_equiv
_atom_site_adp_type
_atom_site_occupancy
_atom_site_site_symmetry_order
_atom_site_calc_flag
_atom_site_refinement_flags_posn
_atom_site_refinement_flags_adp
_atom_site_refinement_flags_occupancy
_atom_site_disorder_assembly
_atom_site_disorder_group
Cu1 Cu 0.17851(3) 0.35446(2) 0.59782(2) 0.02376(9) Uani 1 1 d . . . . .
P2 P 0.28328(5) 0.31616(4) 0.51138(3) 0.01892(12) Uani 1 1 d . . . . .
P1 P 0.21783(5) 0.41828(4) 0.70137(3) 0.02033(13) Uani 1 1 d . . . . .
O3 O 0.15446(14) 0.50466(10) 0.25017(9) 0.0218(4) Uani 1 1 d . . . . .
O4 O 0.23036(15) 0.36433(11) 0.23347(10) 0.0247(4) Uani 1 1 d . . . . .
O2 O 0.00430(15) 0.73705(11) 0.68050(10) 0.0255(4) Uani 1 1 d . . . . .
C13 C 0.17312(18) 0.46196(14) 0.31160(14) 0.0197(5) Uani 1 1 d . . . . .
C12 C 0.15363(19) 0.48861(14) 0.37891(13) 0.0199(5) Uani 1 1 d . . . . .
H12 H 0.1225 0.5384 0.3846 0.024 Uiso 1 1 calc R . . . .
C16 C 0.22817(18) 0.36586(14) 0.43060(14) 0.0198(5) Uani 1 1 d . . . . .
C4 C 0.04766(19) 0.66258(14) 0.68140(14) 0.0215(5) Uani 1 1 d . . . . .
C14 C 0.21630(19) 0.38472(15) 0.30242(14) 0.0204(5) Uani 1 1 d . . . . .
C8 C 0.10521(19) 0.55057(15) 0.75559(14) 0.0207(5) Uani 1 1 d . . . . .
H8 H 0.1145 0.5269 0.8004 0.025 Uiso 1 1 calc R . . . .
C25 C 0.1925(2) 0.37047(15) 0.78618(14) 0.0221(5) Uani 1 1 d . . . . .
C11 C 0.18078(18) 0.44061(15) 0.43905(14) 0.0195(5) Uani 1 1 d . . . . .
C7 C 0.13944(19) 0.51015(15) 0.69611(14) 0.0205(5) Uani 1 1 d . . . . .
C9 C 0.14615(19) 0.50306(14) 0.56475(14) 0.0200(5) Uani 1 1 d . . . . .
C6 C 0.12185(19) 0.54531(15) 0.62825(14) 0.0210(5) Uani 1 1 d . . . . .
C38 C 0.4698(2) 0.39514(15) 0.46404(15) 0.0253(5) Uani 1 1 d . . . . .
H38 H 0.4261 0.4132 0.4249 0.030 Uiso 1 1 calc R . . . .
C10 C 0.16197(19) 0.47114(14) 0.50844(14) 0.0205(5) Uani 1 1 d . . . . .
C5 C 0.07872(19) 0.62227(15) 0.62189(14) 0.0210(5) Uani 1 1 d . . . . .
H5 H 0.0709 0.6466 0.5773 0.025 Uiso 1 1 calc R . . . .
C37 C 0.4252(2) 0.34916(14) 0.51624(14) 0.0212(5) Uani 1 1 d . . . . .
C32 C 0.3843(2) 0.18171(16) 0.45391(14) 0.0249(5) Uani 1 1 d . . . . .
H32 H 0.4375 0.2167 0.4403 0.030 Uiso 1 1 calc R . . . .
C3 C 0.05780(19) 0.62509(15) 0.74907(14) 0.0217(5) Uani 1 1 d . . . . .
C31 C 0.2966(2) 0.21078(14) 0.48884(14) 0.0216(5) Uani 1 1 d . . . . .
C17 C 0.1254(2) 0.58640(15) 0.25896(15) 0.0254(5) Uani 1 1 d . . . . .
H17A H 0.1256 0.6133 0.2139 0.038 Uiso 1 1 calc GR . . . .
H17B H 0.1770 0.6112 0.2927 0.038 Uiso 1 1 calc GR . . . .
H17C H 0.0541 0.5895 0.2762 0.038 Uiso 1 1 calc GR . . . .
C39 C 0.5804(2) 0.41404(16) 0.47050(16) 0.0271(5) Uani 1 1 d . . . . .
H39 H 0.6101 0.4449 0.4356 0.032 Uiso 1 1 calc R . . . .
C15 C 0.24358(19) 0.33794(15) 0.36123(14) 0.0219(5) Uani 1 1 d . . . . .
H15 H 0.2725 0.2874 0.3552 0.026 Uiso 1 1 calc R . . . .
C30 C 0.2348(2) 0.40119(16) 0.85144(15) 0.0257(5) Uani 1 1 d . . . . .
H30 H 0.2735 0.4488 0.8526 0.031 Uiso 1 1 calc R . . . .
C40 C 0.6459(2) 0.38723(16) 0.52828(16) 0.0280(6) Uani 1 1 d . . . . .
H40 H 0.7199 0.3986 0.5316 0.034 Uiso 1 1 calc R . . . .
C33 C 0.3932(2) 0.10120(17) 0.43925(15) 0.0300(6) Uani 1 1 d . . . . .
H33 H 0.4521 0.0825 0.4159 0.036 Uiso 1 1 calc R . . . .
C29 C 0.2194(2) 0.36101(17) 0.91482(15) 0.0278(6) Uani 1 1 d . . . . .
H29 H 0.2465 0.3823 0.9583 0.033 Uiso 1 1 calc R . . . .
C2 C -0.0014(2) 0.77758(16) 0.61304(15) 0.0287(6) Uani 1 1 d . . . . .
H2A H -0.0478 0.7484 0.5790 0.043 Uiso 1 1 calc GR . . . .
H2B H 0.0702 0.7813 0.5963 0.043 Uiso 1 1 calc GR . . . .
H2C H -0.0303 0.8301 0.6187 0.043 Uiso 1 1 calc GR . . . .
C28 C 0.1635(2) 0.28943(17) 0.91306(16) 0.0301(6) Uani 1 1 d . . . . .
H28 H 0.1538 0.2623 0.9553 0.036 Uiso 1 1 calc R . . . .
C19 C 0.3563(2) 0.45530(17) 0.72157(15) 0.0265(5) Uani 1 1 d . . . . .
C36 C 0.2184(2) 0.15701(16) 0.50974(17) 0.0299(6) Uani 1 1 d . . . . .
H36 H 0.1599 0.1754 0.5336 0.036 Uiso 1 1 calc R . . . .
C42 C 0.4912(2) 0.32453(17) 0.57541(15) 0.0263(5) Uani 1 1 d . . . . .
H42 H 0.4614 0.2953 0.6113 0.032 Uiso 1 1 calc R . . . .
C26 C 0.1363(2) 0.29849(16) 0.78472(16) 0.0269(6) Uani 1 1 d . . . . .
H26 H 0.1083 0.2774 0.7414 0.032 Uiso 1 1 calc R . . . .
C18 C 0.2686(2) 0.28526(16) 0.22174(16) 0.0304(6) Uani 1 1 d . . . . .
H18A H 0.2740 0.2769 0.1715 0.046 Uiso 1 1 calc GR . . . .
H18B H 0.2186 0.2475 0.2393 0.046 Uiso 1 1 calc GR . . . .
H18C H 0.3388 0.2783 0.2465 0.046 Uiso 1 1 calc GR . . . .
C27 C 0.1219(2) 0.25812(17) 0.84826(16) 0.0314(6) Uani 1 1 d . . . . .
H27 H 0.0844 0.2100 0.8472 0.038 Uiso 1 1 calc R . . . .
C1 C 0.0035(2) 0.62233(17) 0.86771(15) 0.0290(6) Uani 1 1 d . . . . .
H1A H -0.0373 0.5748 0.8559 0.043 Uiso 1 1 calc GR . . . .
H1B H -0.0353 0.6544 0.8997 0.043 Uiso 1 1 calc GR . . . .
H1C H 0.0732 0.6082 0.8903 0.043 Uiso 1 1 calc GR . . . .
C24 C 0.4377(2) 0.39837(19) 0.73507(16) 0.0310(6) Uani 1 1 d . . . . .
H24 H 0.4205 0.3445 0.7321 0.037 Uiso 1 1 calc R . . . .
C41 C 0.6011(2) 0.34338(17) 0.58119(16) 0.0298(6) Uani 1 1 d . . . . .
H41 H 0.6448 0.3264 0.6208 0.036 Uiso 1 1 calc R . . . .
C23 C 0.5440(2) 0.4217(2) 0.75284(17) 0.0393(7) Uani 1 1 d . . . . .
H23 H 0.5977 0.3834 0.7619 0.047 Uiso 1 1 calc R . . . .
C34 C 0.3144(3) 0.04825(17) 0.45929(18) 0.0358(7) Uani 1 1 d . . . . .
H34 H 0.3197 -0.0057 0.4488 0.043 Uiso 1 1 calc R . . . .
C35 C 0.2275(3) 0.07660(17) 0.4952(2) 0.0388(7) Uani 1 1 d . . . . .
H35 H 0.1751 0.0413 0.5094 0.047 Uiso 1 1 calc R . . . .
C20 C 0.3835(2) 0.5349(2) 0.7249(2) 0.0501(10) Uani 1 1 d . . . . .
H20 H 0.3302 0.5734 0.7151 0.060 Uiso 1 1 calc R . . . .
C22 C 0.5703(2) 0.5009(3) 0.7571(2) 0.0590(12) Uani 1 1 d . . . . .
H22 H 0.6416 0.5164 0.7694 0.071 Uiso 1 1 calc R . . . .
C21 C 0.4904(3) 0.5579(3) 0.7429(3) 0.0802(18) Uani 1 1 d . . . . .
H21 H 0.5082 0.6117 0.7454 0.096 Uiso 1 1 calc R . . . .
I1 I -0.01664(2) 0.29464(2) 0.58541(2) 0.02545(6) Uani 1 1 d . . . . .
O1 O 0.01830(15) 0.66654(11) 0.80367(10) 0.0261(4) Uani 1 1 d . . . . .

loop_
_atom_site_aniso_label
_atom_site_aniso_U_11
_atom_site_aniso_U_22
_atom_site_aniso_U_33
_atom_site_aniso_U_23
_atom_site_aniso_U_13
_atom_site_aniso_U_12
Cu1 0.02063(18) 0.02362(19) 0.0278(2) -0.00065(15) 0.00718(15) 0.00230(14)
P2 0.0159(3) 0.0158(3) 0.0256(3) 0.0011(2) 0.0056(2) 0.0008(2)
P1 0.0176(3) 0.0183(3) 0.0257(3) 0.0027(2) 0.0058(2) 0.0011(2)
O3 0.0216(8) 0.0196(8) 0.0246(9) 0.0010(7) 0.0030(7) 0.0022(7)
O4 0.0277(9) 0.0216(9) 0.0256(9) -0.0018(7) 0.0063(7) 0.0015(7)
O2 0.0267(9) 0.0171(8) 0.0330(10) 0.0001(7) 0.0045(7) 0.0026(7)
C13 0.0135(10) 0.0198(12) 0.0261(12) 0.0009(9) 0.0032(9) -0.0023(9)
C12 0.0152(10) 0.0178(11) 0.0270(12) 0.0009(9) 0.0042(9) -0.0010(9)
C16 0.0135(10) 0.0188(11) 0.0274(12) 0.0013(9) 0.0044(9) -0.0016(9)
C4 0.0161(11) 0.0161(11) 0.0324(13) -0.0019(10) 0.0022(10) -0.0021(9)
C14 0.0151(11) 0.0214(12) 0.0252(12) -0.0024(10) 0.0049(9) -0.0028(9)
C8 0.0175(11) 0.0213(12) 0.0235(12) -0.0001(10) 0.0024(9) -0.0006(9)
C25 0.0176(11) 0.0196(12) 0.0298(13) 0.0045(10) 0.0073(10) 0.0047(9)
C11 0.0135(10) 0.0184(11) 0.0270(12) 0.0006(9) 0.0034(9) -0.0013(9)
C7 0.0136(10) 0.0195(12) 0.0287(13) 0.0009(10) 0.0038(9) -0.0002(9)
C9 0.0155(11) 0.0175(11) 0.0274(13) 0.0041(10) 0.0033(9) 0.0002(9)
C6 0.0126(10) 0.0206(12) 0.0303(13) -0.0011(10) 0.0042(9) -0.0027(9)
C38 0.0222(12) 0.0211(12) 0.0328(14) 0.0014(10) 0.0033(10) -0.0005(10)
C10 0.0156(11) 0.0170(11) 0.0294(13) 0.0050(10) 0.0037(9) 0.0003(9)
C5 0.0168(11) 0.0206(12) 0.0258(12) 0.0013(10) 0.0035(9) -0.0020(9)
C37 0.0188(11) 0.0147(11) 0.0307(13) -0.0020(9) 0.0065(10) 0.0007(9)
C32 0.0254(13) 0.0222(12) 0.0272(13) 0.0009(10) 0.0032(10) 0.0017(10)
C3 0.0170(11) 0.0210(12) 0.0273(13) -0.0049(10) 0.0037(10) -0.0006(9)
C31 0.0200(12) 0.0178(12) 0.0270(13) 0.0022(9) 0.0027(10) 0.0023(9)
C17 0.0299(13) 0.0188(12) 0.0277(13) 0.0027(10) 0.0032(11) 0.0029(10)
C39 0.0231(12) 0.0219(12) 0.0373(15) -0.0003(11) 0.0089(11) -0.0036(10)
C15 0.0170(11) 0.0173(11) 0.0320(13) -0.0019(10) 0.0059(10) 0.0001(9)
C30 0.0226(12) 0.0214(12) 0.0336(14) 0.0021(11) 0.0063(11) 0.0003(10)
C40 0.0186(12) 0.0264(13) 0.0394(15) -0.0067(11) 0.0040(11) -0.0032(10)
C33 0.0336(14) 0.0265(14) 0.0306(14) -0.0022(11) 0.0073(11) 0.0075(11)
C29 0.0248(13) 0.0303(14) 0.0285(14) 0.0017(11) 0.0038(11) 0.0033(11)
C2 0.0317(14) 0.0219(13) 0.0326(14) 0.0022(11) 0.0021(11) 0.0025(11)
C28 0.0323(14) 0.0304(14) 0.0291(14) 0.0090(11) 0.0113(12) 0.0047(11)
C19 0.0185(12) 0.0309(14) 0.0309(14) 0.0095(11) 0.0074(10) 0.0022(10)
C36 0.0228(13) 0.0227(13) 0.0452(16) 0.0019(12) 0.0099(12) 0.0008(10)
C42 0.0243(13) 0.0276(14) 0.0275(13) 0.0008(11) 0.0047(10) -0.0022(10)
C26 0.0271(13) 0.0249(13) 0.0291(14) 0.0011(10) 0.0051(11) -0.0005(10)
C18 0.0364(15) 0.0234(13) 0.0324(15) -0.0062(11) 0.0103(12) 0.0019(11)
C27 0.0347(15) 0.0242(13) 0.0367(15) 0.0053(11) 0.0113(12) -0.0052(11)
C1 0.0325(14) 0.0290(14) 0.0258(13) -0.0024(11) 0.0051(11) 0.0017(11)
C24 0.0255(13) 0.0359(15) 0.0319(14) -0.0002(12) 0.0036(11) 0.0077(11)
C41 0.0227(13) 0.0331(15) 0.0331(14) -0.0020(12) -0.0015(11) 0.0002(11)
C23 0.0196(13) 0.060(2) 0.0389(17) 0.0139(15) 0.0055(12) 0.0111(13)
C34 0.0433(17) 0.0174(13) 0.0468(18) -0.0030(12) 0.0052(14) 0.0028(12)
C35 0.0357(16) 0.0207(14) 0.061(2) 0.0000(13) 0.0114(15) -0.0051(12)
C20 0.0216(14) 0.0325(17) 0.095(3) 0.0307(18) -0.0070(16) -0.0032(12)
C22 0.0168(14) 0.071(3) 0.088(3) 0.047(2) -0.0039(16) -0.0087(15)
C21 0.0300(18) 0.049(2) 0.158(5) 0.055(3) -0.021(2) -0.0177(16)
I1 0.01969(9) 0.02528(10) 0.03230(10) -0.00041(6) 0.00821(6) -0.00089(6)
O1 0.0296(9) 0.0223(9) 0.0270(9) -0.0037(7) 0.0055(7) 0.0025(7)

loop_
_atom_type_symbol
_atom_type_description
_atom_type_scat_dispersion_real
_atom_type_scat_dispersion_imag
_atom_type_scat_source
C C 0.0181 0.0091 'International Tables Vol C Tables 4.2.6.8 and 6.1.1.4'
H H 0.0000 0.0000 'International Tables Vol C Tables 4.2.6.8 and 6.1.1.4'
Cu Cu -1.9646 0.5888 'International Tables Vol C Tables 4.2.6.8 and 6.1.1.4'
I I -0.3257 6.8362 'International Tables Vol C Tables 4.2.6.8 and 6.1.1.4'
O O 0.0492 0.0322 'International Tables Vol C Tables 4.2.6.8 and 6.1.1.4'
P P 0.2955 0.4335 'International Tables Vol C Tables 4.2.6.8 and 6.1.1.4'

loop_
_geom_angle_atom_site_label_1
_geom_angle_atom_site_label_2
_geom_angle_atom_site_label_3
_geom_angle
_geom_angle_site_symmetry_1
_geom_angle_site_symmetry_3
_geom_angle_publ_flag
P2 Cu1 P1 131.72(3) . . ?
P2 Cu1 I1 113.74(2) . . ?
P1 Cu1 I1 113.72(2) . . ?
C16 P2 Cu1 105.78(8) . . ?
C16 P2 C37 101.57(11) . . ?
C16 P2 C31 106.57(12) . . ?
C37 P2 Cu1 118.45(9) . . ?
C31 P2 Cu1 120.74(9) . . ?
C31 P2 C37 101.70(11) . . ?
C25 P1 Cu1 120.34(9) . . ?
C25 P1 C19 100.61(12) . . ?
C7 P1 Cu1 106.12(9) . . ?
C7 P1 C25 107.19(11) . . ?
C7 P1 C19 101.97(12) . . ?
C19 P1 Cu1 118.78(9) . . ?
C13 O3 C17 115.80(19) . . ?
C14 O4 C18 116.5(2) . . ?
C4 O2 C2 116.2(2) . . ?
O3 C13 C12 125.1(2) . . ?
O3 C13 C14 114.8(2) . . ?
C12 C13 C14 120.1(2) . . ?
C13 C12 H12 119.9 . . ?
C13 C12 C11 120.2(2) . . ?
C11 C12 H12 119.9 . . ?
C11 C16 P2 116.81(19) . . ?
C11 C16 C15 119.3(2) . . ?
C15 C16 P2 123.38(19) . . ?
O2 C4 C5 124.8(2) . . ?
O2 C4 C3 115.4(2) . . ?
C5 C4 C3 119.7(2) . . ?
O4 C14 C13 114.9(2) . . ?
O4 C14 C15 125.3(2) . . ?
C15 C14 C13 119.8(2) . . ?
C7 C8 H8 119.4 . . ?
C3 C8 H8 119.4 . . ?
C3 C8 C7 121.2(2) . . ?
C30 C25 P1 121.7(2) . . ?
C26 C25 P1 118.7(2) . . ?
C26 C25 C30 119.5(2) . . ?
C12 C11 C10 118.6(2) . . ?
C16 C11 C12 120.0(2) . . ?
C16 C11 C10 121.4(2) . . ?
C8 C7 P1 123.94(19) . . ?
C8 C7 C6 119.0(2) . . ?
C6 C7 P1 116.83(19) . . ?
C10 C9 C6 175.4(3) . . ?
C7 C6 C9 121.1(2) . . ?
C5 C6 C7 119.8(2) . . ?
C5 C6 C9 119.1(2) . . ?
C37 C38 H38 120.1 . . ?
C37 C38 C39 119.9(3) . . ?
C39 C38 H38 120.1 . . ?
C9 C10 C11 174.7(3) . . ?
C4 C5 C6 120.6(2) . . ?
C4 C5 H5 119.7 . . ?
C6 C5 H5 119.7 . . ?
C38 C37 P2 123.9(2) . . ?
C42 C37 P2 116.78(19) . . ?
C42 C37 C38 119.3(2) . . ?
C31 C32 H32 119.7 . . ?
C33 C32 H32 119.7 . . ?
C33 C32 C31 120.7(3) . . ?
C8 C3 C4 119.4(2) . . ?
O1 C3 C4 115.9(2) . . ?
O1 C3 C8 124.7(2) . . ?
C32 C31 P2 122.2(2) . . ?
C32 C31 C36 118.7(2) . . ?
C36 C31 P2 119.0(2) . . ?
O3 C17 H17A 109.5 . . ?
O3 C17 H17B 109.5 . . ?
O3 C17 H17C 109.5 . . ?
H17A C17 H17B 109.5 . . ?
H17A C17 H17C 109.5 . . ?
H17B C17 H17C 109.5 . . ?
C38 C39 H39 119.8 . . ?
C40 C39 C38 120.4(3) . . ?
C40 C39 H39 119.8 . . ?
C16 C15 H15 119.7 . . ?
C14 C15 C16 120.6(2) . . ?
C14 C15 H15 119.7 . . ?
C25 C30 H30 119.8 . . ?
C29 C30 C25 120.4(2) . . ?
C29 C30 H30 119.8 . . ?
C39 C40 H40 120.1 . . ?
C39 C40 C41 119.8(2) . . ?
C41 C40 H40 120.1 . . ?
C32 C33 H33 119.9 . . ?
C32 C33 C34 120.2(3) . . ?
C34 C33 H33 119.9 . . ?
C30 C29 H29 120.0 . . ?
C28 C29 C30 119.9(3) . . ?
C28 C29 H29 120.0 . . ?
O2 C2 H2A 109.5 . . ?
O2 C2 H2B 109.5 . . ?
O2 C2 H2C 109.5 . . ?
H2A C2 H2B 109.5 . . ?
H2A C2 H2C 109.5 . . ?
H2B C2 H2C 109.5 . . ?
C29 C28 H28 120.0 . . ?
C29 C28 C27 120.1(3) . . ?
C27 C28 H28 120.0 . . ?
C24 C19 P1 116.9(2) . . ?
C20 C19 P1 124.0(2) . . ?
C20 C19 C24 119.1(3) . . ?
C31 C36 H36 119.7 . . ?
C35 C36 C31 120.5(3) . . ?
C35 C36 H36 119.7 . . ?
C37 C42 H42 119.8 . . ?
C41 C42 C37 120.3(3) . . ?
C41 C42 H42 119.8 . . ?
C25 C26 H26 120.0 . . ?
C25 C26 C27 119.9(3) . . ?
C27 C26 H26 120.0 . . ?
O4 C18 H18A 109.5 . . ?
O4 C18 H18B 109.5 . . ?
O4 C18 H18C 109.5 . . ?
H18A C18 H18B 109.5 . . ?
H18A C18 H18C 109.5 . . ?
H18B C18 H18C 109.5 . . ?
C28 C27 C26 120.2(3) . . ?
C28 C27 H27 119.9 . . ?
C26 C27 H27 119.9 . . ?
H1A C1 H1B 109.5 . . ?
H1A C1 H1C 109.5 . . ?
H1B C1 H1C 109.5 . . ?
O1 C1 H1A 109.5 . . ?
O1 C1 H1B 109.5 . . ?
O1 C1 H1C 109.5 . . ?
C19 C24 H24 119.8 . . ?
C23 C24 C19 120.4(3) . . ?
C23 C24 H24 119.8 . . ?
C40 C41 C42 120.2(3) . . ?
C40 C41 H41 119.9 . . ?
C42 C41 H41 119.9 . . ?
C24 C23 H23 119.9 . . ?
C22 C23 C24 120.3(3) . . ?
C22 C23 H23 119.9 . . ?
C33 C34 H34 120.3 . . ?
C33 C34 C35 119.4(3) . . ?
C35 C34 H34 120.3 . . ?
C36 C35 C34 120.4(3) . . ?
C36 C35 H35 119.8 . . ?
C34 C35 H35 119.8 . . ?
C19 C20 H20 119.9 . . ?
C19 C20 C21 120.2(3) . . ?
C21 C20 H20 119.9 . . ?
C23 C22 H22 120.1 . . ?
C23 C22 C21 119.8(3) . . ?
C21 C22 H22 120.1 . . ?
C20 C21 H21 119.9 . . ?
C22 C21 C20 120.3(4) . . ?
C22 C21 H21 119.9 . . ?
C3 O1 C1 116.2(2) . . ?

loop_
_geom_bond_atom_site_label_1
_geom_bond_atom_site_label_2
_geom_bond_distance
_geom_bond_site_symmetry_2
_geom_bond_publ_flag
Cu1 P2 2.2406(7) . ?
Cu1 P1 2.2415(8) . ?
Cu1 I1 2.6022(4) . ?
P2 C16 1.819(3) . ?
P2 C37 1.832(3) . ?
P2 C31 1.829(3) . ?
P1 C25 1.830(3) . ?
P1 C7 1.819(3) . ?
P1 C19 1.830(3) . ?
O3 C13 1.363(3) . ?
O3 C17 1.431(3) . ?
O4 C14 1.362(3) . ?
O4 C18 1.431(3) . ?
O2 C4 1.359(3) . ?
O2 C2 1.435(3) . ?
C13 C12 1.378(4) . ?
C13 C14 1.417(3) . ?
C12 H12 0.9300 . ?
C12 C11 1.408(3) . ?
C16 C11 1.398(3) . ?
C16 C15 1.410(4) . ?
C4 C5 1.384(4) . ?
C4 C3 1.415(4) . ?
C14 C15 1.376(4) . ?
C8 H8 0.9300 . ?
C8 C7 1.398(4) . ?
C8 C3 1.382(4) . ?
C25 C30 1.395(4) . ?
C25 C26 1.393(4) . ?
C11 C10 1.434(4) . ?
C7 C6 1.406(4) . ?
C9 C6 1.437(4) . ?
C9 C10 1.214(4) . ?
C6 C5 1.399(3) . ?
C38 H38 0.9300 . ?
C38 C37 1.392(4) . ?
C38 C39 1.397(4) . ?
C5 H5 0.9300 . ?
C37 C42 1.391(4) . ?
C32 H32 0.9300 . ?
C32 C31 1.394(4) . ?
C32 C33 1.385(4) . ?
C3 O1 1.358(3) . ?
C31 C36 1.397(4) . ?
C17 H17A 0.9600 . ?
C17 H17B 0.9600 . ?
C17 H17C 0.9600 . ?
C39 H39 0.9300 . ?
C39 C40 1.380(4) . ?
C15 H15 0.9300 . ?
C30 H30 0.9300 . ?
C30 C29 1.393(4) . ?
C40 H40 0.9300 . ?
C40 C41 1.383(4) . ?
C33 H33 0.9300 . ?
C33 C34 1.389(4) . ?
C29 H29 0.9300 . ?
C29 C28 1.384(4) . ?
C2 H2A 0.9600 . ?
C2 H2B 0.9600 . ?
C2 H2C 0.9600 . ?
C28 H28 0.9300 . ?
C28 C27 1.389(4) . ?
C19 C24 1.396(4) . ?
C19 C20 1.378(4) . ?
C36 H36 0.9300 . ?
C36 C35 1.384(4) . ?
C42 H42 0.9300 . ?
C42 C41 1.389(4) . ?
C26 H26 0.9300 . ?
C26 C27 1.394(4) . ?
C18 H18A 0.9600 . ?
C18 H18B 0.9600 . ?
C18 H18C 0.9600 . ?
C27 H27 0.9300 . ?
C1 H1A 0.9600 . ?
C1 H1B 0.9600 . ?
C1 H1C 0.9600 . ?
C1 O1 1.436(3) . ?
C24 H24 0.9300 . ?
C24 C23 1.385(4) . ?
C41 H41 0.9300 . ?
C23 H23 0.9300 . ?
C23 C22 1.371(6) . ?
C34 H34 0.9300 . ?
C34 C35 1.390(4) . ?
C35 H35 0.9300 . ?
C20 H20 0.9300 . ?
C20 C21 1.391(5) . ?
C22 H22 0.9300 . ?
C22 C21 1.385(5) . ?
C21 H21 0.9300 . ?

loop_
_smtbx_masks_void_nr
_smtbx_masks_void_average_x
_smtbx_masks_void_average_y
_smtbx_masks_void_average_z
_smtbx_masks_void_volume
_smtbx_masks_void_count_electrons
_smtbx_masks_void_content
1 0.000 0.000 0.500 174.9 20.3 Methanol
2 0.500 0.500 1.000 174.9 20.3 Methanol
